data_2006526
loop_
_publ_author_name
'Bruno, Giuseppe'
'Chimirri, Alba'
'Monforte, Anna Maria'
'Nicol\'o, Francesco'
'Scopelliti, Rosario'

_publ_section_title
;
 1-Aryl-1<i>H</i>,3<i>H</i>-thiazolo[3,4-<i>a</i>]benzimidazole
 Derivatives
;
_journal_issue 9
_journal_name_full 'Acta Crystallographica Section C'
_journal_page_first 1337
_journal_page_last 1341
_journal_paper_doi 10.1107/S0108270197004976
_journal_volume 53
_journal_year 1997
_chemical_formula_moiety 'C15 H10 F2 N2 S'
_chemical_formula_sum 'C15 H10 F2 N2 S'
_chemical_formula_weight 288.31
_chemical_name_systematic
;
1-(2,4-difluorophenyl)-1H,3H-thiazolo[3,4-a]benzimidazole
;
_space_group_IT_number 14
_symmetry_cell_setting monoclinic
_symmetry_space_group_name_Hall '-P 2ybc'
_symmetry_space_group_name_H-M 'P 1 21/c 1'
_cell_angle_alpha 90.00
_cell_angle_beta 106.830(10)
_cell_angle_gamma 90.00
_cell_formula_units_Z 4
_cell_length_a 11.507(2)
_cell_length_b 7.3990(10)
_cell_length_c 15.802(2)
_cell_measurement_reflns_used 44
_cell_measurement_temperature 293(2)
_cell_measurement_theta_max 18.31
_cell_measurement_theta_min 7.84
_cell_volume 1287.8(3)
_computing_cell_refinement 'P3/V Software'
_computing_data_collection 'P3/V Software (Siemens, 1989)'
_computing_data_reduction 'SHELXTL-Plus (Sheldrick, 1991)'
_computing_molecular_graphics SHELXTL-Plus
_computing_publication_material 'PARST95 (Nardelli, 1995) and SHELXL93'
_computing_structure_refinement 'SHELXL93 (Sheldrick, 1993)'
_computing_structure_solution 'SIR92 (Altomare et al., 1994)'
_diffrn_ambient_temperature 293(2)
_diffrn_measurement_device 'Siemens R3m/V diffractometer'
_diffrn_measurement_method \w-2\q
_diffrn_radiation_monochromator graphite
_diffrn_radiation_source 'fine-focus sealed tube'
_diffrn_radiation_type MoK\a
_diffrn_radiation_wavelength 0.71073
_diffrn_reflns_av_R_equivalents 0.0136
_diffrn_reflns_av_sigmaI/netI 0.0157
_diffrn_reflns_limit_h_max 13
_diffrn_reflns_limit_h_min -1
_diffrn_reflns_limit_k_max 8
_diffrn_reflns_limit_k_min -1
_diffrn_reflns_limit_l_max 18
_diffrn_reflns_limit_l_min -18
_diffrn_reflns_number 3074
_diffrn_reflns_theta_max 25.06
_diffrn_reflns_theta_min 1.85
_diffrn_standards_decay_% 1.21
_diffrn_standards_interval_count 97
_diffrn_standards_number 3
_exptl_absorpt_coefficient_mu 0.265
_exptl_absorpt_correction_T_max 0.893
_exptl_absorpt_correction_T_min 0.816
_exptl_absorpt_correction_type '\y scan (Kopfmann & Huber, 1968)'
_exptl_crystal_colour colourless
_exptl_crystal_density_diffrn 1.487
_exptl_crystal_density_method 'not measured'
_exptl_crystal_description irregular
_exptl_crystal_F_000 592
_exptl_crystal_size_max 0.50
_exptl_crystal_size_mid 0.30
_exptl_crystal_size_min 0.27
_refine_diff_density_max 0.157
_refine_diff_density_min -0.214
_refine_ls_extinction_coef 0.0039(12)
_refine_ls_extinction_method SHELXL
_refine_ls_goodness_of_fit_all 1.077
_refine_ls_goodness_of_fit_obs 1.160
_refine_ls_matrix_type full
_refine_ls_number_parameters 182
_refine_ls_number_reflns 2274
_refine_ls_number_restraints 0
_refine_ls_restrained_S_all 1.077
_refine_ls_restrained_S_obs 1.160
_refine_ls_R_factor_all 0.0402
_refine_ls_R_factor_obs .0332
_refine_ls_shift/esd_max 0.000
_refine_ls_shift/esd_mean 0.000
_refine_ls_structure_factor_coef Fsqd
_refine_ls_weighting_details 'w = 1/[\s^2^(Fo^2^)+(0.0433P)^2^+0.2764P] where P=(Fo^2^+2Fc^2^)/3'
_refine_ls_weighting_scheme calc
_refine_ls_wR_factor_all 0.0897
_refine_ls_wR_factor_obs .0878
_reflns_number_observed 1905
_reflns_number_total 2274
_reflns_observed_criterion >2\s(I)
_cod_data_source_file na1293.cif
_cod_data_source_block 1
_cod_original_sg_symbol_H-M 'P 21/c'
_cod_database_code 2006526

loop_
_symmetry_equiv_pos_as_xyz
'x, y, z'
'-x, y+1/2, -z+1/2'
'-x, -y, -z'
'x, -y-1/2, z-1/2'

loop_
_atom_site_aniso_label
_atom_site_aniso_U_11
_atom_site_aniso_U_22
_atom_site_aniso_U_33
_atom_site_aniso_U_12
_atom_site_aniso_U_13
_atom_site_aniso_U_23
S .0567(3) .0793(4) .0538(3) -.0014(3) .0134(2) .0074(2)
C1 .0499(9) .0398(9) .0554(10) -.0012(8) .0222(8) -.0009(8)
N2 .0444(8) .0512(8) .0459(7) -.0041(6) .0220(6) -.0035(6)
C8 .0549(11) .0433(9) .0479(9) -.0123(8) .0251(8) -.0052(7)
C9 .0672(12) .0608(12) .0478(10) -.0142(10) .0246(9) -.0024(8)
C2 .0458(9) .0432(9) .0491(9) -.0083(8) .0191(7) -.0036(7)
C7 .0480(9) .0417(9) .0586(10) -.0082(8) .0235(8) -.0065(8)
N1 .0535(9) .0543(9) .0584(9) -.0079(7) .0295(7) -.0088(7)
C3 .0563(11) .0676(13) .0505(10) -.0102(9) .0235(9) -.0022(9)
C4 .0711(13) .0707(13) .0491(10) -.0155(11) .0121(10) .0026(10)
C5 .0557(11) .0629(13) .0693(13) -.0024(10) .0069(10) .0021(10)
C6 .0485(10) .0561(12) .0769(13) -.0011(9) .0210(9) -.0081(10)
C10 .0403(8) .0382(9) .0479(9) -.0016(7) .0159(7) -.0023(7)
C11 .0569(11) .0423(10) .0764(12) .0051(9) .0327(9) .0007(9)
C12 .0586(11) .0438(10) .0806(13) -.0032(9) .0209(10) .0138(9)
C13 .0395(9) .0687(13) .0515(10) -.0095(9) .0146(7) .0085(9)
F1 .0627(7) .1077(11) .0822(8) -.0195(7) .0326(6) .0217(7)
C14 .0446(9) .0668(13) .0590(11) .0025(9) .0235(8) -.0085(9)
C15 .0464(9) .0388(9) .0516(9) .0018(7) .0137(7) -.0046(7)
F2 .0805(8) .0419(6) .0972(9) .0097(5) .0390(7) -.0041(6)

loop_
_atom_site_label
_atom_site_fract_x
_atom_site_fract_y
_atom_site_fract_z
_atom_site_U_iso_or_equiv
_atom_site_thermal_displace_type
_atom_site_calc_flag
_atom_site_refinement_flags
_atom_site_occupancy
_atom_site_disorder_group
_atom_site_type_symbol
S .29601(5) .16437(8) .61364(3) .0638(2) Uani d . 1 . S
C1 .22415(15) .1306(2) .49443(11) .0469(4) Uani d . 1 . C
H1 .21835(15) .0012(2) .48066(11) .070 Uiso calc R 1 . H
N2 .10371(12) .2055(2) .48174(9) .0453(3) Uani d . 1 . N
C8 .0617(2) .2280(2) .55327(11) .0466(4) Uani d . 1 . C
C9 .1536(2) .1920(3) .63974(12) .0570(5) Uani d . 1 . C
H9A .1333(2) .0833(3) .66671(12) .070 Uiso calc R 1 . H
H9B .1582(2) .2926(3) .67998(12) .070 Uiso calc R 1 . H
C2 .00752(15) .2379(2) .40724(11) .0449(4) Uani d . 1 . C
C7 -.0889(2) .2820(2) .44101(12) .0478(4) Uani d . 1 . C
N1 -.05281(13) .2739(2) .53320(10) .0526(4) Uani d . 1 . N
C3 -.0038(2) .2348(3) .31757(12) .0564(5) Uani d . 1 . C
H3 .0610(2) .2042(3) .29633(12) .070 Uiso calc R 1 . H
C4 -.1162(2) .2793(3) .26131(13) .0648(5) Uani d . 1 . C
H4 -.1277(2) .2792(3) .20059(13) .070 Uiso calc R 1 . H
C5 -.2131(2) .3245(3) .29385(14) .0650(5) Uani d . 1 . C
H5 -.2876(2) .3545(3) .25420(14) .070 Uiso calc R 1 . H
C6 -.2013(2) .3258(3) .38253(14) .0599(5) Uani d . 1 . C
H6 -.2668(2) .3553(3) .40327(14) .070 Uiso calc R 1 . H
C10 .29646(14) .2244(2) .44190(11) .0415(4) Uani d . 1 . C
C11 .2891(2) .4093(3) .42603(13) .0557(5) Uani d . 1 . C
H11 .2350(2) .4782(3) .44635(13) .070 Uiso calc R 1 . H
C12 .3600(2) .4929(3) .38088(14) .0608(5) Uani d . 1 . C
H12 .3551(2) .6170(3) .37130(14) .070 Uiso calc R 1 . H
C13 .43777(15) .3896(3) .35045(11) .0529(5) Uani d . 1 . C
F1 .50729(11) .4702(2) .30534(8) .0817(4) Uani d . 1 . F
C14 .4483(2) .2076(3) .36283(12) .0550(5) Uani d . 1 . C
H14 .5012(2) .1392(3) .34112(12) .070 Uiso calc R 1 . H
C15 .37665(15) .1298(2) .40920(11) .0457(4) Uani d . 1 . C
F2 .38720(11) -.05079(14) .42393(8) .0704(3) Uani d . 1 . F

loop_
_atom_type_symbol
_atom_type_description
_atom_type_scat_dispersion_real
_atom_type_scat_dispersion_imag
_atom_type_scat_source
C C 0.0033 0.0016 'International Tables Vol C Tables 4.2.6.8 and 6.1.1.4'
H H 0.0000 0.0000 'International Tables Vol C Tables 4.2.6.8 and 6.1.1.4'
N N 0.0061 0.0033 'International Tables Vol C Tables 4.2.6.8 and 6.1.1.4'
F F 0.0171 0.0103 'International Tables Vol C Tables 4.2.6.8 and 6.1.1.4'
S S 0.1246 0.1234 'International Tables Vol C Tables 4.2.6.8 and 6.1.1.4'

loop_
_geom_angle_atom_site_label_1
_geom_angle_atom_site_label_2
_geom_angle_atom_site_label_3
_geom_angle
C9 S C1 94.60(8)
N2 C1 C10 113.96(14)
N2 C1 S 102.56(11)
C10 C1 S 110.21(11)
C8 N2 C2 107.22(14)
C8 N2 C1 119.08(14)
C2 N2 C1 132.88(14)
N1 C8 N2 113.9(2)
N1 C8 C9 131.8(2)
N2 C8 C9 114.3(2)
C8 C9 S 105.06(12)
N2 C2 C3 133.1(2)
N2 C2 C7 104.05(14)
C3 C2 C7 122.9(2)
C6 C7 N1 129.8(2)
C6 C7 C2 119.2(2)
N1 C7 C2 111.0(2)
C8 N1 C7 103.79(14)
C4 C3 C2 116.6(2)
C3 C4 C5 121.3(2)
C6 C5 C4 121.7(2)
C5 C6 C7 118.4(2)
C15 C10 C11 116.6(2)
C15 C10 C1 120.79(15)
C11 C10 C1 122.64(15)
C12 C11 C10 121.4(2)
C13 C12 C11 118.6(2)
F1 C13 C14 118.0(2)
F1 C13 C12 119.1(2)
C14 C13 C12 122.9(2)
C13 C14 C15 116.6(2)
F2 C15 C10 118.3(2)
F2 C15 C14 117.7(2)
C10 C15 C14 123.9(2)

loop_
_geom_bond_atom_site_label_1
_geom_bond_atom_site_label_2
_geom_bond_site_symmetry_2
_geom_bond_distance
_geom_bond_publ_flag
S C9 . 1.814(2) ?
S C1 . 1.842(2) ?
C1 N2 . 1.452(2) ?
C1 C10 . 1.504(2) ?
N2 C8 . 1.362(2) ?
N2 C2 . 1.384(2) ?
C8 N1 . 1.308(2) ?
C8 C9 . 1.490(3) ?
C2 C3 . 1.385(2) ?
C2 C7 . 1.401(2) ?
C7 C6 . 1.393(3) ?
C7 N1 . 1.396(2) ?
C3 C4 . 1.381(3) ?
C4 C5 . 1.397(3) ?
C5 C6 . 1.368(3) ?
C10 C15 . 1.373(2) ?
C10 C11 . 1.389(3) ?
C11 C12 . 1.377(3) ?
C12 C13 . 1.366(3) ?
C13 F1 . 1.354(2) ?
C13 C14 . 1.361(3) ?
C14 C15 . 1.378(2) ?
C15 F2 . 1.356(2) ?

loop_
_geom_torsion_atom_site_label_1
_geom_torsion_atom_site_label_2
_geom_torsion_atom_site_label_3
_geom_torsion_atom_site_label_4
_geom_torsion
C9 S C1 N2 19.24(12)
C9 S C1 C10 140.93(13)
C10 C1 N2 C8 -137.6(2)
S C1 N2 C8 -18.5(2)
C10 C1 N2 C2 54.2(2)
S C1 N2 C2 173.3(2)
C2 N2 C8 N1 -0.6(2)
C1 N2 C8 N1 -171.58(15)
C2 N2 C8 C9 178.14(15)
C1 N2 C8 C9 7.2(2)
N1 C8 C9 S -172.9(2)
N2 C8 C9 S 8.6(2)
C1 S C9 C8 -16.29(14)
C8 N2 C2 C3 -179.8(2)
C1 N2 C2 C3 -10.6(3)
C8 N2 C2 C7 0.9(2)
C1 N2 C2 C7 170.1(2)
N2 C2 C7 C6 179.0(2)
C3 C2 C7 C6 -0.4(3)
N2 C2 C7 N1 -0.9(2)
C3 C2 C7 N1 179.7(2)
N2 C8 N1 C7 0.1(2)
C9 C8 N1 C7 -178.4(2)
C6 C7 N1 C8 -179.4(2)
C2 C7 N1 C8 0.5(2)
N2 C2 C3 C4 -178.7(2)
C7 C2 C3 C4 0.6(3)
C2 C3 C4 C5 -0.2(3)
C3 C4 C5 C6 -0.3(3)
C4 C5 C6 C7 0.5(3)
N1 C7 C6 C5 179.7(2)
C2 C7 C6 C5 -0.2(3)
N2 C1 C10 C15 -146.4(2)
S C1 C10 C15 99.0(2)
N2 C1 C10 C11 35.6(2)
S C1 C10 C11 -79.1(2)
C15 C10 C11 C12 -0.9(3)
C1 C10 C11 C12 177.3(2)
C10 C11 C12 C13 0.9(3)
C11 C12 C13 F1 179.5(2)
C11 C12 C13 C14 -0.1(3)
F1 C13 C14 C15 179.81(15)
C12 C13 C14 C15 -0.6(3)
C11 C10 C15 F2 179.5(2)
C1 C10 C15 F2 1.3(2)
C11 C10 C15 C14 0.1(3)
C1 C10 C15 C14 -178.0(2)
C13 C14 C15 F2 -178.7(2)
C13 C14 C15 C10 0.6(3)

loop_
_cod_related_entry_id
_cod_related_entry_database
_cod_related_entry_code
1 ChemSpider 321354
